data_7020895
loop_
_publ_author_name
'Castano, Brunilde'
'Guidone, Stefano'
'Gallo, Emma'
'Ragaini, Fabio'
'Casati, Nicola'
'Macchi, Piero'
'Sisti, Massimo'
'Caselli, Alessandro'

_publ_section_title
;
 Asymmetric cyclopropanation of olefins catalysed by Cu(i) complexes of
 chiral pyridine-containing macrocyclic ligands (Pc-L*).
;
_journal_issue 7
_journal_name_full 'Dalton transactions (Cambridge, England : 2003)'
_journal_page_first 2451
_journal_page_last 2462
_journal_paper_doi 10.1039/c2dt32347h
_journal_volume 42
_journal_year 2013
_chemical_absolute_configuration rmad
_chemical_formula_sum 'C38 H41 F3 N4 O7 S3'
_chemical_formula_weight 818.93
_chemical_name_systematic
;
?
;
_space_group_IT_number 19
_symmetry_space_group_name_Hall 'P 2ac 2ab'
_symmetry_space_group_name_H-M 'P 21 21 21'
_atom_sites_solution_hydrogens geom
_atom_sites_solution_primary direct
_atom_sites_solution_secondary difmap
_audit_creation_date 2012-10-02T23:52:23-00:00
_audit_creation_method 'WinGX routine CIF_UPDATE'
_cell_angle_alpha 90
_cell_angle_beta 90
_cell_angle_gamma 90
_cell_formula_units_Z 4
_cell_length_a 11.1014(6)
_cell_length_b 12.1313(7)
_cell_length_c 29.7535(17)
_cell_measurement_temperature 293(2)
_cell_volume 4007.0(4)
_computing_structure_refinement 'SHELXL-97 (Sheldrick, 1997)'
_diffrn_ambient_temperature 293(2)
_diffrn_measured_fraction_theta_full 1
_diffrn_measured_fraction_theta_max 0.999
_diffrn_radiation_monochromator graphite
_diffrn_radiation_type MoK\a
_diffrn_radiation_wavelength 0.71069
_diffrn_reflns_av_R_equivalents 0.0332
_diffrn_reflns_av_unetI/netI 0.034
_diffrn_reflns_limit_h_max 14
_diffrn_reflns_limit_h_min -14
_diffrn_reflns_limit_k_max 15
_diffrn_reflns_limit_k_min -15
_diffrn_reflns_limit_l_max 38
_diffrn_reflns_limit_l_min -38
_diffrn_reflns_number 33721
_diffrn_reflns_theta_full 25
_diffrn_reflns_theta_max 27.02
_diffrn_reflns_theta_min 1.37
_exptl_absorpt_coefficient_mu 0.251
_exptl_absorpt_correction_type none
_exptl_crystal_density_diffrn 1.357
_exptl_crystal_density_method 'not measured'
_exptl_crystal_F_000 1712
_exptl_crystal_size_max 0.1500
_exptl_crystal_size_mid 0.1000
_exptl_crystal_size_min 0.0800
_refine_diff_density_max 0.645
_refine_diff_density_min -0.571
_refine_diff_density_rms 0.077
_refine_ls_abs_structure_details 'Flack H D (1983), Acta Cryst. A39, 876-881'
_refine_ls_abs_structure_Flack -0.03(11)
_refine_ls_extinction_method none
_refine_ls_goodness_of_fit_ref 0.998
_refine_ls_hydrogen_treatment mixed
_refine_ls_matrix_type full
_refine_ls_number_parameters 473
_refine_ls_number_reflns 8742
_refine_ls_number_restraints 31
_refine_ls_restrained_S_all 0.997
_refine_ls_R_factor_all 0.1016
_refine_ls_R_factor_gt 0.0728
_refine_ls_shift/su_max 0.024
_refine_ls_shift/su_mean 0.001
_refine_ls_structure_factor_coef Fsqd
_refine_ls_weighting_details 'calc w=1/[\s^2^(Fo^2^)+(0.1470P)^2^+1.6658P] where P=(Fo^2^+2Fc^2^)/3'
_refine_ls_weighting_scheme calc
_refine_ls_wR_factor_gt 0.2067
_refine_ls_wR_factor_ref 0.2337
_reflns_number_gt 6124
_reflns_number_total 8742
_reflns_threshold_expression >2sigma(I)
_cod_data_source_file c2dt32347h.txt
_cod_data_source_block 5d
_cod_database_code 7020895

loop_
_symmetry_equiv_pos_as_xyz
'x, y, z'
'-x+1/2, -y, z+1/2'
'x+1/2, -y+1/2, -z'
'-x, y+1/2, -z+1/2'

loop_
_atom_site_label
_atom_site_type_symbol
_atom_site_fract_x
_atom_site_fract_y
_atom_site_fract_z
_atom_site_U_iso_or_equiv
_atom_site_adp_type
_atom_site_occupancy
_atom_site_symmetry_multiplicity
_atom_site_calc_flag
_atom_site_refinement_flags
C11 C 0.8216(4) 0.7905(4) 0.18545(15) 0.0534(10) Uani 1 1 d .
C401 C 0.7907(5) 0.6807(4) 0.1851(2) 0.0737(14) Uani 1 1 d .
H401 H 0.7957 0.6402 0.1586 0.088 Uiso 1 1 calc R
C402 C 0.7530(6) 0.6324(4) 0.2233(2) 0.0846(18) Uani 1 1 d .
H402 H 0.7296 0.5588 0.2232 0.102 Uiso 1 1 calc R
C403 C 0.7492(5) 0.6924(4) 0.2627(2) 0.0760(15) Uani 1 1 d .
H403 H 0.7246 0.66 0.2895 0.091 Uiso 1 1 calc R
C1 C 0.7828(4) 0.8011(4) 0.26112(16) 0.0553(10) Uani 1 1 d .
C10 C 0.8580(5) 0.8498(4) 0.14297(16) 0.0604(11) Uani 1 1 d .
H10A H 0.8879 0.796 0.1216 0.072 Uiso 1 1 calc R
H10B H 0.7871 0.8839 0.13 0.072 Uiso 1 1 calc R
C8 C 0.9224(4) 1.0513(4) 0.14210(13) 0.0534(10) Uani 1 1 d .
H8A H 0.8424 1.0573 0.1293 0.064 Uiso 1 1 calc R
H8B H 0.9791 1.0814 0.1205 0.064 Uiso 1 1 calc R
C7 C 0.9277(4) 1.1193(3) 0.18495(13) 0.0491(9) Uani 1 1 d .
H7A H 1.0065 1.1099 0.1985 0.059 Uiso 1 1 calc R
H7B H 0.9192 1.1965 0.1771 0.059 Uiso 1 1 calc R
C2 C 0.7882(5) 0.8693(4) 0.30311(15) 0.0595(11) Uani 1 1 d .
H2A H 0.7504 0.8289 0.3275 0.071 Uiso 1 1 calc R
H2B H 0.8718 0.8814 0.3111 0.071 Uiso 1 1 calc R
C4 C 0.8016(4) 1.0754(4) 0.30405(13) 0.0512(9) Uani 1 1 d .
H4A H 0.8464 1.069 0.3319 0.061 Uiso 1 1 calc R
H4B H 0.7496 1.1394 0.3064 0.061 Uiso 1 1 calc R
C5 C 0.8890(4) 1.0923(4) 0.26571(12) 0.0470(9) Uani 1 1 d .
H5A H 0.9499 1.0351 0.2672 0.056 Uiso 1 1 calc R
H5B H 0.9293 1.1624 0.2699 0.056 Uiso 1 1 calc R
C31 C 0.6667(4) 1.1524(4) 0.16829(14) 0.0517(10) Uani 1 1 d .
C32 C 0.6895(5) 1.2297(5) 0.13606(16) 0.0676(13) Uani 1 1 d .
H32 H 0.7334 1.2924 0.1435 0.081 Uiso 1 1 calc R
C33 C 0.6475(6) 1.2160(6) 0.09174(19) 0.0863(19) Uani 1 1 d .
H33 H 0.6634 1.2696 0.0702 0.104 Uiso 1 1 calc R
C34 C 0.5843(6) 1.1252(6) 0.08049(18) 0.0875(19) Uani 1 1 d .
H34 H 0.5592 1.1157 0.0509 0.105 Uiso 1 1 calc R
C35 C 0.5562(5) 1.0459(5) 0.11222(19) 0.0783(16) Uani 1 1 d .
C36 C 0.4883(7) 0.9511(9) 0.1012(3) 0.115(3) Uani 1 1 d .
H36 H 0.4618 0.9421 0.0718 0.138 Uiso 1 1 calc R
C37 C 0.4609(8) 0.8737(8) 0.1317(4) 0.131(3) Uani 1 1 d .
H37 H 0.4153 0.813 0.123 0.157 Uiso 1 1 calc R
C38 C 0.5008(6) 0.8826(7) 0.1777(3) 0.108(2) Uani 1 1 d .
H38 H 0.4819 0.8292 0.199 0.129 Uiso 1 1 calc R
C39 C 0.5677(4) 0.9737(5) 0.1885(2) 0.0729(14) Uani 1 1 d .
H39 H 0.5957 0.9806 0.2178 0.088 Uiso 1 1 calc R
C111 C 1.1201(4) 0.8780(4) 0.08732(14) 0.0541(10) Uani 1 1 d .
C112 C 1.1681(5) 0.9626(4) 0.06116(18) 0.0677(12) Uani 1 1 d .
H112 H 1.1869 1.0305 0.0738 0.081 Uiso 1 1 calc R
C113 C 1.1870(5) 0.9432(5) 0.01642(18) 0.0808(16) Uani 1 1 d .
H113 H 1.2217 0.9988 -0.0008 0.097 Uiso 1 1 calc R
C114 C 1.1582(6) 0.8483(6) -0.00386(18) 0.0793(16) Uani 1 1 d .
C115 C 1.1074(7) 0.7645(5) 0.02282(19) 0.0855(17) Uani 1 1 d .
H115 H 1.0845 0.6985 0.0094 0.103 Uiso 1 1 calc R
C116 C 1.0914(6) 0.7775(4) 0.06724(18) 0.0707(13) Uani 1 1 d .
H116 H 1.0613 0.7199 0.0845 0.085 Uiso 1 1 calc R
C117 C 1.1776(8) 0.8287(8) -0.0546(2) 0.120(3) Uani 1 1 d .
H11A H 1.2105 0.8941 -0.0681 0.181 Uiso 1 1 calc R
H11B H 1.1018 0.8115 -0.0686 0.181 Uiso 1 1 calc R
H11C H 1.2324 0.7684 -0.0589 0.181 Uiso 1 1 calc R
C211 C 0.6036(5) 0.9877(5) 0.37767(15) 0.0676(13) Uani 1 1 d .
C212 C 0.5876(7) 0.8911(6) 0.4023(2) 0.096(2) Uani 1 1 d .
H212 H 0.5685 0.8254 0.3878 0.115 Uiso 1 1 calc R
C213 C 0.6006(8) 0.8941(7) 0.4491(2) 0.108(2) Uani 1 1 d .
H213 H 0.5885 0.8303 0.4659 0.13 Uiso 1 1 calc R
C214 C 0.6311(5) 0.9903(7) 0.47044(18) 0.0842(17) Uani 1 1 d .
C215 C 0.6503(8) 1.0818(7) 0.4455(2) 0.106(2) Uani 1 1 d .
H215 H 0.6721 1.1469 0.4599 0.128 Uiso 1 1 calc R
C216 C 0.6386(8) 1.0815(6) 0.3997(2) 0.101(2) Uani 1 1 d .
H216 H 0.6544 1.1454 0.3834 0.122 Uiso 1 1 calc R
C217 C 0.6484(7) 0.9900(8) 0.5212(2) 0.119(3) Uani 1 1 d .
H21A H 0.6735 1.0619 0.5309 0.178 Uiso 1 1 calc R
H21B H 0.7089 0.9368 0.5291 0.178 Uiso 1 1 calc R
H21C H 0.5738 0.9711 0.5355 0.178 Uiso 1 1 calc R
C310 C 0.5960(4) 1.0566(4) 0.15776(15) 0.0605(11) Uani 1 1 d .
C311 C 0.7195(4) 1.1660(4) 0.21519(13) 0.0490(9) Uani 1 1 d .
H311 H 0.6597 1.1379 0.2365 0.059 Uiso 1 1 calc R
C312 C 0.7478(5) 1.2839(4) 0.22880(16) 0.0590(11) Uani 1 1 d .
H31A H 0.7796 1.2847 0.2588 0.088 Uiso 1 1 calc R
H31B H 0.6755 1.3272 0.2277 0.088 Uiso 1 1 calc R
H31C H 0.8062 1.3143 0.2085 0.088 Uiso 1 1 calc R
N12 N 0.8180(3) 0.8510(3) 0.22306(11) 0.0510(8) Uani 1 1 d .
N6 N 0.8335(3) 1.0908(3) 0.21922(10) 0.0415(7) Uani 1 1 d .
H6 H 0.8095 1.0204 0.2136 0.05 Uiso 1 1 calc R
N9 N 0.9503(3) 0.9346(3) 0.14945(11) 0.0522(8) Uani 1 1 d .
N3 N 0.7277(3) 0.9771(3) 0.29801(11) 0.0537(8) Uani 1 1 d .
O10 O 1.1612(3) 0.9887(3) 0.16023(12) 0.0700(9) Uani 1 1 d .
O11 O 1.1008(4) 0.7933(3) 0.16623(11) 0.0732(10) Uani 1 1 d .
O20 O 0.5332(4) 0.8863(4) 0.30541(13) 0.0981(14) Uani 1 1 d .
O21 O 0.5429(4) 1.0888(4) 0.30561(13) 0.0928(13) Uani 1 1 d .
S1 S 1.09172(11) 0.89810(9) 0.14477(3) 0.0533(3) Uani 1 1 d .
S2 S 0.59028(12) 0.98493(13) 0.31925(4) 0.0710(4) Uani 1 1 d .
S9 S 0.9187(3) 0.4529(2) 0.10865(8) 0.0734(5) Uiso 0.5 1 d PD
O91 O 0.9739(11) 0.5589(6) 0.1100(4) 0.1207(13) Uiso 0.5 1 d PD
O92 O 0.9495(5) 0.3813(4) 0.14479(16) 0.1207(13) Uiso 1 1 d D
O93 O 0.7931(5) 0.4623(10) 0.0997(4) 0.1207(13) Uiso 0.5 1 d PD
C91 C 1.0069(11) 0.3848(13) 0.0669(4) 0.129(4) Uiso 0.5 1 d PD
F91 F 1.1218(12) 0.3726(14) 0.0765(5) 0.187(2) Uiso 0.5 1 d PD
F92 F 0.9443(14) 0.3181(14) 0.0411(5) 0.187(2) Uiso 0.5 1 d PD
F93 F 0.9982(15) 0.4394(14) 0.0289(5) 0.187(2) Uiso 0.5 1 d PD
S92 S 0.9581(3) 0.4359(3) 0.10249(8) 0.0734(5) Uiso 0.5 1 d PD
F923 F 1.0790(17) 0.3684(13) 0.0324(5) 0.187(2) Uiso 0.5 1 d PD
O921 O 1.0407(10) 0.5257(8) 0.1037(4) 0.1207(13) Uiso 0.5 1 d PD
O923 O 0.8410(6) 0.4408(10) 0.0830(4) 0.1207(13) Uiso 0.5 1 d PD
F921 F 1.1235(14) 0.2836(14) 0.0920(5) 0.187(2) Uiso 0.5 1 d PD
C92 C 1.0346(13) 0.3327(12) 0.0707(5) 0.129(4) Uiso 0.5 1 d PD
F922 F 0.9592(14) 0.2503(13) 0.0649(5) 0.187(2) Uiso 0.5 1 d PD

loop_
_atom_site_aniso_label
_atom_site_aniso_U_11
_atom_site_aniso_U_22
_atom_site_aniso_U_33
_atom_site_aniso_U_23
_atom_site_aniso_U_13
_atom_site_aniso_U_12
C11 0.053(2) 0.052(2) 0.055(2) -0.0080(19) -0.009(2) 0.0013(19)
C401 0.087(4) 0.048(3) 0.087(4) -0.017(3) -0.013(3) 0.000(2)
C402 0.105(5) 0.043(3) 0.105(5) -0.002(3) -0.002(4) -0.019(3)
C403 0.079(4) 0.057(3) 0.092(4) 0.016(3) -0.011(3) -0.017(3)
C1 0.055(2) 0.052(2) 0.058(3) 0.009(2) -0.005(2) -0.004(2)
C10 0.065(3) 0.067(3) 0.050(2) -0.011(2) -0.003(2) -0.005(2)
C8 0.058(2) 0.065(2) 0.0367(18) 0.0024(17) 0.0038(18) 0.013(2)
C7 0.052(2) 0.049(2) 0.047(2) 0.0000(17) 0.0087(18) 0.0011(17)
C2 0.070(3) 0.066(3) 0.043(2) 0.016(2) -0.003(2) -0.011(2)
C4 0.062(2) 0.053(2) 0.0379(18) -0.0052(17) 0.0002(17) -0.0050(19)
C5 0.050(2) 0.053(2) 0.0377(17) 0.0027(16) -0.0037(16) -0.0080(18)
C31 0.048(2) 0.062(2) 0.045(2) -0.0013(19) 0.0016(17) 0.0095(19)
C32 0.069(3) 0.082(3) 0.052(2) 0.008(2) -0.006(2) 0.018(3)
C33 0.090(4) 0.114(5) 0.054(3) 0.018(3) -0.004(3) 0.038(4)
C34 0.084(4) 0.129(5) 0.050(3) -0.013(3) -0.021(3) 0.032(4)
C35 0.063(3) 0.102(4) 0.070(3) -0.025(3) -0.027(2) 0.019(3)
C36 0.093(5) 0.139(7) 0.112(6) -0.048(5) -0.039(4) -0.010(5)
C37 0.105(6) 0.115(6) 0.174(9) -0.063(7) -0.029(6) -0.026(5)
C38 0.083(4) 0.105(5) 0.135(6) -0.033(5) -0.004(4) -0.024(4)
C39 0.052(3) 0.086(3) 0.080(3) -0.010(3) -0.009(2) -0.012(2)
C111 0.053(2) 0.062(3) 0.047(2) -0.0032(19) 0.0057(18) 0.0058(19)
C112 0.066(3) 0.067(3) 0.069(3) 0.000(2) 0.013(2) -0.006(2)
C113 0.081(4) 0.100(4) 0.062(3) 0.016(3) 0.021(3) -0.021(3)
C114 0.087(4) 0.100(4) 0.051(3) -0.005(3) 0.021(3) -0.008(3)
C115 0.114(5) 0.077(3) 0.066(3) -0.022(3) 0.021(3) -0.004(3)
C116 0.087(3) 0.059(3) 0.066(3) -0.007(2) 0.023(3) -0.001(3)
C117 0.130(6) 0.172(8) 0.060(3) -0.020(4) 0.036(4) -0.027(6)
C211 0.063(3) 0.094(4) 0.046(2) 0.014(2) 0.011(2) -0.010(3)
C212 0.105(5) 0.114(5) 0.068(3) 0.017(3) 0.007(3) -0.040(4)
C213 0.127(6) 0.136(6) 0.063(3) 0.025(4) 0.011(4) -0.031(5)
C214 0.072(3) 0.129(5) 0.052(3) -0.008(3) 0.012(2) 0.001(4)
C215 0.144(6) 0.118(5) 0.057(3) -0.011(4) 0.023(4) 0.002(5)
C216 0.163(7) 0.081(4) 0.060(3) -0.002(3) 0.037(4) -0.007(4)
C217 0.093(4) 0.202(9) 0.060(3) 0.014(5) 0.002(3) 0.018(6)
C310 0.044(2) 0.078(3) 0.059(2) -0.014(2) -0.009(2) 0.007(2)
C311 0.048(2) 0.058(2) 0.041(2) -0.0008(18) -0.0002(16) 0.0070(19)
C312 0.069(3) 0.054(2) 0.054(3) -0.012(2) -0.007(2) 0.009(2)
N12 0.056(2) 0.0508(19) 0.0465(18) -0.0006(15) -0.0017(16) -0.0053(16)
N6 0.0470(16) 0.0393(16) 0.0382(15) -0.0025(13) -0.0010(13) 0.0002(14)
N9 0.0545(19) 0.060(2) 0.0422(16) -0.0042(15) -0.0020(15) 0.0056(16)
N3 0.058(2) 0.064(2) 0.0391(16) 0.0015(16) 0.0022(15) -0.0119(18)
O10 0.0563(17) 0.084(2) 0.070(2) -0.0176(18) -0.0089(15) 0.0016(17)
O11 0.097(3) 0.072(2) 0.0506(16) 0.0134(15) -0.0053(18) 0.030(2)
O20 0.084(3) 0.144(4) 0.067(2) 0.002(3) -0.001(2) -0.043(3)
O21 0.072(2) 0.142(4) 0.065(2) 0.026(2) 0.0046(18) 0.030(3)
S1 0.0599(6) 0.0582(6) 0.0419(5) -0.0018(4) -0.0034(5) 0.0118(5)
S2 0.0589(6) 0.1045(10) 0.0496(6) 0.0067(6) 0.0046(5) -0.0105(7)

loop_
_atom_type_symbol
_atom_type_description
_atom_type_scat_dispersion_real
_atom_type_scat_dispersion_imag
_atom_type_scat_source
C C 0.0033 0.0016 'International Tables Vol C Tables 4.2.6.8 and 6.1.1.4'
H H 0 0 'International Tables Vol C Tables 4.2.6.8 and 6.1.1.4'
N N 0.0061 0.0033 'International Tables Vol C Tables 4.2.6.8 and 6.1.1.4'
O O 0.0106 0.006 'International Tables Vol C Tables 4.2.6.8 and 6.1.1.4'
F F 0.0171 0.0103 'International Tables Vol C Tables 4.2.6.8 and 6.1.1.4'
S S 0.1246 0.1234 'International Tables Vol C Tables 4.2.6.8 and 6.1.1.4'

loop_
_geom_angle_atom_site_label_1
_geom_angle_atom_site_label_2
_geom_angle_atom_site_label_3
_geom_angle
N12 C11 C401 122.0(5)
N12 C11 C10 116.5(4)
C401 C11 C10 121.5(4)
C402 C401 C11 119.5(5)
C401 C402 C403 119.8(5)
C1 C403 C402 118.0(5)
N12 C1 C403 122.8(5)
N12 C1 C2 116.3(4)
C403 C1 C2 120.9(4)
N9 C10 C11 114.3(4)
N9 C8 C7 113.0(3)
N6 C7 C8 114.7(3)
N3 C2 C1 112.6(4)
N3 C4 C5 112.2(3)
C4 C5 N6 115.3(3)
C32 C31 C310 120.3(4)
C32 C31 C311 119.8(4)
C310 C31 C311 119.9(4)
C31 C32 C33 121.0(6)
C34 C33 C32 120.1(6)
C33 C34 C35 121.1(5)
C34 C35 C36 121.9(6)
C34 C35 C310 120.9(5)
C36 C35 C310 117.2(7)
C37 C36 C35 122.3(7)
C36 C37 C38 121.3(7)
C39 C38 C37 116.7(8)
C38 C39 C310 123.4(6)
C116 C111 C112 119.4(4)
C116 C111 S1 119.8(4)
C112 C111 S1 120.7(4)
C113 C112 C111 118.4(5)
C114 C113 C112 123.4(5)
C113 C114 C115 117.6(5)
C113 C114 C117 122.7(6)
C115 C114 C117 119.8(6)
C116 C115 C114 121.5(5)
C115 C116 C111 119.6(5)
C216 C211 C212 118.9(5)
C216 C211 S2 121.1(4)
C212 C211 S2 119.8(5)
C211 C212 C213 119.2(7)
C214 C213 C212 120.5(7)
C215 C214 C213 118.9(5)
C215 C214 C217 121.8(7)
C213 C214 C217 119.2(7)
C214 C215 C216 122.0(7)
C211 C216 C215 120.3(6)
C39 C310 C35 119.1(5)
C39 C310 C31 124.3(4)
C35 C310 C31 116.6(5)
C312 C311 C31 115.2(4)
C312 C311 N6 111.2(3)
C31 C311 N6 108.5(3)
C11 N12 C1 117.8(4)
C7 N6 C5 109.5(3)
C7 N6 C311 112.1(3)
C5 N6 C311 113.1(3)
C10 N9 C8 120.7(4)
C10 N9 S1 118.0(3)
C8 N9 S1 116.8(3)
C4 N3 C2 117.1(3)
C4 N3 S2 115.2(3)
C2 N3 S2 115.5(3)
O10 S1 O11 120.4(2)
O10 S1 N9 106.5(2)
O11 S1 N9 105.7(2)
O10 S1 C111 109.0(2)
O11 S1 C111 107.4(2)
N9 S1 C111 107.0(2)
O20 S2 O21 120.0(3)
O20 S2 N3 104.7(2)
O21 S2 N3 106.4(2)
O20 S2 C211 110.1(3)
O21 S2 C211 107.4(3)
N3 S2 C211 107.7(2)
O92 S9 O93 115.2(6)
O92 S9 O91 115.2(6)
O93 S9 O91 110.8(8)
O92 S9 C91 96.4(5)
O93 S9 C91 116.3(6)
O91 S9 C91 101.7(8)
S9 O92 S92 20.94(18)
F93 C91 F92 76.5(12)
F93 C91 F91 108.3(15)
F92 C91 F91 124.7(17)
F93 C91 S9 109.0(12)
F92 C91 S9 113.7(11)
F91 C91 S9 115.7(12)
C91 F91 F923 58.1(10)
C91 F91 S92 37.5(8)
F923 F91 S92 93.7(9)
C91 F92 F93 51.7(6)
C91 F92 F923 51.7(9)
F93 F92 F923 44.9(8)
C91 F93 F92 51.7(6)
O921 S92 O923 124.4(8)
O921 S92 O92 112.1(6)
O923 S92 O92 108.5(6)
O921 S92 C92 104.1(7)
O923 S92 C92 104.3(7)
O92 S92 C92 100.1(6)
O921 S92 F91 74.6(7)
O923 S92 F91 130.5(6)
O92 S92 F91 102.2(6)
C92 S92 F91 31.1(6)
C92 F923 F91 47.5(10)
C92 F923 F92 53.0(10)
F91 F923 F92 100.1(10)
F922 C92 F923 112.1(15)
F922 C92 F921 101.3(14)
F923 C92 F921 106.5(15)
F922 C92 S92 107.4(11)
F923 C92 S92 114.0(12)
F921 C92 S92 114.9(12)

loop_
_geom_bond_atom_site_label_1
_geom_bond_atom_site_label_2
_geom_bond_distance
C11 N12 1.339(5)
C11 C401 1.375(7)
C11 C10 1.510(7)
C401 C402 1.346(8)
C402 C403 1.380(8)
C403 C1 1.371(7)
C1 N12 1.342(6)
C1 C2 1.500(7)
C10 N9 1.465(6)
C8 N9 1.465(6)
C8 C7 1.520(6)
C7 N6 1.501(5)
C2 N3 1.478(6)
C4 N3 1.459(5)
C4 C5 1.511(6)
C5 N6 1.514(5)
C31 C32 1.366(7)
C31 C310 1.437(7)
C31 C311 1.523(6)
C32 C33 1.409(8)
C33 C34 1.348(10)
C34 C35 1.384(9)
C35 C36 1.413(11)
C35 C310 1.431(6)
C36 C37 1.340(13)
C37 C38 1.443(13)
C38 C39 1.369(8)
C39 C310 1.395(8)
C111 C116 1.395(7)
C111 C112 1.393(7)
C111 S1 1.755(4)
C112 C113 1.368(7)
C113 C114 1.339(8)
C114 C115 1.407(8)
C114 C117 1.544(8)
C115 C116 1.343(7)
C211 C216 1.370(9)
C211 C212 1.393(8)
C211 S2 1.745(5)
C212 C213 1.401(8)
C213 C214 1.371(10)
C214 C215 1.353(10)
C214 C217 1.521(8)
C215 C216 1.369(8)
C311 C312 1.519(6)
C311 N6 1.565(5)
N9 S1 1.637(4)
N3 S2 1.654(4)
O10 S1 1.419(4)
O11 S1 1.426(4)
O20 S2 1.415(5)
O21 S2 1.424(5)
S9 O92 1.424(4)
S9 O93 1.424(4)
S9 O91 1.424(4)
S9 C91 1.783(13)
O92 S92 1.425(4)
C91 F93 1.315(7)
C91 F92 1.315(7)
C91 F91 1.315(7)
F91 F923 1.40(2)
F91 S92 2.118(15)
F92 F93 1.63(2)
F92 F923 1.64(2)
S92 O921 1.424(4)
S92 O923 1.425(4)
S92 C92 1.783(13)
F923 C92 1.315(7)
F921 C92 1.315(7)
C92 F922 1.315(7)
